data_4304843
loop_
_publ_author_name
'Amit Majumdar'
'Kuntal Pal'
'Sabyasachi Sarkar'

_publ_contact_author_address
;Department of Chemistry
Indian Institute of Technology, Kanpur
Kanpur - 208016
Uttar Pradesh
India
;
_publ_contact_author_email abya@iitk.ac.in
_publ_contact_author_name 'Sabyasachi Sarkar'
_publ_contact_author_phone '0512 - 259 -7386'
_publ_section_title
;
Selectivity of Thiolate Ligand and Preference of Substrate in Model
Reactions of Dissimilatory Nitrate Reductase
;
_journal_name_full 'Inorganic Chemistry'
_journal_page_first 3393
_journal_page_last 3401
_journal_paper_doi 10.1021/ic7024268
_journal_volume 47
_journal_year 2008
_chemical_compound_source 'Sodium Molybdate'
_chemical_formula_moiety 'C26 H15 Br Mo N4 P S4, C8 H20 N'
_chemical_formula_sum 'C34 H35 Br Mo N5 P S4'
_chemical_formula_weight 848.76
_chemical_name_common '[Et4N][Mo(PPh3)(Br)(mnt)2]'
_chemical_name_systematic
'Tetraethylammonium bis(1,2-dicyanoethylenedithiolato) bromo triphenylphosphinato molybdate (IV)'
_space_group_IT_number 33
_symmetry_cell_setting orthorhombic
_symmetry_Int_Tables_number 33
_symmetry_space_group_name_Hall 'P 2c -2n'
_symmetry_space_group_name_H-M 'P n a 21'
_atom_sites_solution_hydrogens geom
_atom_sites_solution_primary direct
_atom_sites_solution_secondary difmap
_audit_creation_method SHELXL-97
_cell_angle_alpha 90.000(5)
_cell_angle_beta 90.000(5)
_cell_angle_gamma 90.000(5)
_cell_formula_units_Z 4
_cell_length_a 13.275(5)
_cell_length_b 18.470(5)
_cell_length_c 15.227(5)
_cell_measurement_temperature 100(2)
_cell_volume 3733(2)
_computing_cell_refinement 'SAINT 6.45 ( Bruker, 2003)'
_computing_data_collection 'SMART 5.628 (Bruker, 2003)'
_computing_data_reduction 'SAINT 6.45  (Bruker, 2003)'
_computing_molecular_graphics 'Diamond 2.1e, ORTEP'
_computing_structure_refinement 'SHELXL-97 (Sheldrick, 1997)'
_computing_structure_solution SIR-97
_diffrn_ambient_temperature 100(2)
_diffrn_measured_fraction_theta_full 0.993
_diffrn_measured_fraction_theta_max 0.993
_diffrn_measurement_device_type 'Bruker SMART APEX'
_diffrn_measurement_method /w-scans
_diffrn_radiation_monochromator graphite
_diffrn_radiation_type MoK\a
_diffrn_radiation_wavelength 0.71069
_diffrn_reflns_av_R_equivalents 0.0736
_diffrn_reflns_av_sigmaI/netI 0.0909
_diffrn_reflns_limit_h_max 17
_diffrn_reflns_limit_h_min -17
_diffrn_reflns_limit_k_max 24
_diffrn_reflns_limit_k_min -15
_diffrn_reflns_limit_l_max 20
_diffrn_reflns_limit_l_min -20
_diffrn_reflns_number 24474
_diffrn_reflns_theta_full 28.29
_diffrn_reflns_theta_max 28.29
_diffrn_reflns_theta_min 2.04
_diffrn_source 'fine-focus sealed tube'
_exptl_absorpt_coefficient_mu 1.719
_exptl_absorpt_correction_T_max 0.8741
_exptl_absorpt_correction_T_min 0.7238
_exptl_absorpt_correction_type empirical
_exptl_crystal_colour 'Dark Reddish Orange'
_exptl_crystal_density_diffrn 1.510
_exptl_crystal_density_method 'not measured'
_exptl_crystal_description Needle
_exptl_crystal_F_000 1720
_exptl_crystal_recrystallization_method 'Dichloromethane, Petroleum ether'
_exptl_crystal_size_max 0.20
_exptl_crystal_size_mid 0.10
_exptl_crystal_size_min 0.08
_refine_diff_density_max 1.095
_refine_diff_density_min -1.077
_refine_diff_density_rms 0.146
_refine_ls_abs_structure_details 'Flack H D (1983), Acta Cryst. A39, 876-881'
_refine_ls_abs_structure_Flack 0.00(0)
_refine_ls_extinction_method none
_refine_ls_goodness_of_fit_ref 1.116
_refine_ls_hydrogen_treatment constr
_refine_ls_matrix_type full
_refine_ls_number_parameters 408
_refine_ls_number_reflns 8595
_refine_ls_number_restraints 1
_refine_ls_restrained_S_all 1.116
_refine_ls_R_factor_all 0.0792
_refine_ls_R_factor_gt 0.0639
_refine_ls_shift/su_max 0.000
_refine_ls_shift/su_mean 0.000
_refine_ls_structure_factor_coef Fsqd
_refine_ls_weighting_details 'calc w=1/[\s^2^(Fo^2^)+(0.0456P)^2^+0.0000P] where P=(Fo^2^+2Fc^2^)/3'
_refine_ls_weighting_scheme calc
_refine_ls_wR_factor_gt 0.1121
_refine_ls_wR_factor_ref 0.1169
_reflns_number_gt 7289
_reflns_number_total 8595
_reflns_threshold_expression >2sigma(I)
_cod_data_source_file ic7024268-file005.cif
_cod_data_source_block 16maya
_cod_depositor_comments
;
The following automatic conversions were performed:
'_exptl_absorpt_correction_type' value 'Empirical' changed to 'empirical'
according to '/home/saulius/struct/CIF-dictionaries/cif_core.dic'
dictionary named 'cif_core.dic' version 2.4.1 from 2010-06-29.

Automatic conversion script
Id: cif_fix_enum 1527 2010-12-29 10:47:43Z saulius 
;
_cod_original_cell_volume 3734(2)
_cod_database_code 4304843

loop_
_symmetry_equiv_pos_as_xyz
'x, y, z'
'-x, -y, z+1/2'
'-x+1/2, y+1/2, z+1/2'
'x+1/2, -y+1/2, z'

loop_
_atom_site_label
_atom_site_type_symbol
_atom_site_fract_x
_atom_site_fract_y
_atom_site_fract_z
_atom_site_U_iso_or_equiv
_atom_site_adp_type
_atom_site_occupancy
_atom_site_symmetry_multiplicity
_atom_site_calc_flag
_atom_site_refinement_flags
_atom_site_disorder_assembly
_atom_site_disorder_group
Mo1 Mo 0.29340(3) 0.08582(2) 0.52261(4) 0.00888(10) Uani 1 1 d . . .
Br1 Br 0.41083(4) -0.02855(3) 0.51670(5) 0.01509(13) Uani 1 1 d . . .
S1 S 0.25800(12) 0.18512(9) 0.61126(10) 0.0104(3) Uani 1 1 d . . .
S2 S 0.22324(12) 0.02076(9) 0.64070(10) 0.0141(3) Uani 1 1 d . . .
S3 S 0.18487(12) 0.01268(8) 0.43756(11) 0.0117(3) Uani 1 1 d . . .
S4 S 0.26921(12) 0.16756(9) 0.40857(10) 0.0110(3) Uani 1 1 d . . .
P1 P 0.46774(10) 0.14230(8) 0.51496(13) 0.0102(3) Uani 1 1 d . . .
N1 N 0.1498(4) 0.2463(3) 0.8260(4) 0.0205(13) Uani 1 1 d . . .
N2 N 0.1346(5) 0.0322(4) 0.8723(4) 0.0348(17) Uani 1 1 d . . .
N3 N 0.1666(4) 0.1965(3) 0.1841(4) 0.0248(14) Uani 1 1 d . . .
N4 N 0.0419(5) 0.0013(3) 0.2270(4) 0.0255(14) Uani 1 1 d . . .
N5 N 0.0829(3) -0.2289(3) 0.5078(4) 0.0146(11) Uani 1 1 d . . .
C1 C 0.2058(5) 0.1534(4) 0.7090(4) 0.0127(14) Uani 1 1 d . . .
C2 C 0.1761(5) 0.2062(4) 0.7740(4) 0.0128(13) Uani 1 1 d . . .
C3 C 0.1937(4) 0.0819(4) 0.7225(4) 0.0130(13) Uani 1 1 d . . .
C4 C 0.1599(5) 0.0538(4) 0.8047(5) 0.0196(15) Uani 1 1 d . . .
C5 C 0.1953(5) 0.1265(4) 0.3285(4) 0.0124(10) Uani 1 1 d . . .
C6 C 0.1776(5) 0.1665(4) 0.2498(4) 0.0124(10) Uani 1 1 d . . .
C7 C 0.1564(5) 0.0604(3) 0.3432(4) 0.0115(9) Uani 1 1 d . . .
C8 C 0.0924(5) 0.0276(3) 0.2778(4) 0.0115(9) Uani 1 1 d . . .
C9 C 0.5449(5) 0.1115(4) 0.6072(4) 0.0124(14) Uani 1 1 d . . .
C10 C 0.5010(6) 0.1109(4) 0.6915(5) 0.0171(16) Uani 1 1 d . . .
H10 H 0.4339 0.1243 0.6987 0.021 Uiso 1 1 calc R . .
C11 C 0.5577(7) 0.0903(4) 0.7636(5) 0.0222(18) Uani 1 1 d . . .
H11 H 0.5286 0.0905 0.8191 0.027 Uiso 1 1 calc R . .
C12 C 0.6559(6) 0.0698(4) 0.7542(5) 0.0284(18) Uani 1 1 d . . .
H12 H 0.6933 0.0564 0.8032 0.034 Uiso 1 1 calc R . .
C13 C 0.7000(6) 0.0689(5) 0.6712(6) 0.041(2) Uani 1 1 d . . .
H13 H 0.7665 0.0540 0.6643 0.049 Uiso 1 1 calc R . .
C14 C 0.6437(5) 0.0904(4) 0.5993(5) 0.0289(18) Uani 1 1 d . . .
H14 H 0.6735 0.0905 0.5440 0.035 Uiso 1 1 calc R . .
C15 C 0.4704(4) 0.2415(3) 0.5225(5) 0.0108(11) Uani 1 1 d . . .
C16 C 0.4782(5) 0.2776(4) 0.6027(5) 0.0138(15) Uani 1 1 d . . .
H16 H 0.4876 0.2512 0.6540 0.017 Uiso 1 1 calc R . .
C17 C 0.4720(5) 0.3515(4) 0.6064(5) 0.0168(16) Uani 1 1 d . . .
H17 H 0.4788 0.3749 0.6602 0.020 Uiso 1 1 calc R . .
C18 C 0.4558(4) 0.3915(3) 0.5322(5) 0.0178(15) Uani 1 1 d . . .
H18 H 0.4507 0.4416 0.5358 0.021 Uiso 1 1 calc R . .
C19 C 0.4470(5) 0.3572(4) 0.4513(5) 0.0207(17) Uani 1 1 d . . .
H19 H 0.4351 0.3843 0.4009 0.025 Uiso 1 1 calc R . .
C20 C 0.4559(5) 0.2831(4) 0.4457(4) 0.0128(15) Uani 1 1 d . . .
H20 H 0.4524 0.2603 0.3913 0.015 Uiso 1 1 calc R . .
C21 C 0.5395(5) 0.1269(3) 0.4145(4) 0.0099(14) Uani 1 1 d . . .
C22 C 0.6328(5) 0.1631(4) 0.4052(5) 0.0196(15) Uani 1 1 d . . .
H22 H 0.6582 0.1908 0.4512 0.023 Uiso 1 1 calc R . .
C23 C 0.6857(5) 0.1572(4) 0.3280(5) 0.0247(17) Uani 1 1 d . . .
H23 H 0.7473 0.1806 0.3214 0.030 Uiso 1 1 calc R . .
C24 C 0.6461(6) 0.1158(4) 0.2594(5) 0.0270(18) Uani 1 1 d . . .
H24 H 0.6812 0.1126 0.2067 0.032 Uiso 1 1 calc R . .
C25 C 0.5545(7) 0.0793(4) 0.2689(5) 0.0225(18) Uani 1 1 d . . .
H25 H 0.5292 0.0514 0.2231 0.027 Uiso 1 1 calc R . .
C26 C 0.5022(6) 0.0851(4) 0.3466(5) 0.0162(15) Uani 1 1 d . . .
H26 H 0.4414 0.0607 0.3534 0.019 Uiso 1 1 calc R . .
C27 C -0.0147(5) -0.1120(4) 0.5431(5) 0.0253(18) Uani 1 1 d . . .
H27A H 0.0101 -0.1096 0.6023 0.038 Uiso 1 1 calc R . .
H27B H -0.0814 -0.0920 0.5407 0.038 Uiso 1 1 calc R . .
H27C H 0.0290 -0.0850 0.5052 0.038 Uiso 1 1 calc R . .
C28 C -0.0176(4) -0.1907(3) 0.5134(5) 0.0191(13) Uani 1 1 d . . .
H28A H -0.0603 -0.2175 0.5536 0.023 Uiso 1 1 calc R . .
H28B H -0.0491 -0.1926 0.4560 0.023 Uiso 1 1 calc R . .
C29 C 0.1506(5) -0.1918(4) 0.4414(4) 0.0184(16) Uani 1 1 d . . .
H29A H 0.1669 -0.1440 0.4637 0.022 Uiso 1 1 calc R . .
H29B H 0.2130 -0.2189 0.4379 0.022 Uiso 1 1 calc R . .
C30 C 0.1100(6) -0.1833(5) 0.3499(5) 0.035(2) Uani 1 1 d . . .
H30A H 0.0904 -0.2298 0.3275 0.053 Uiso 1 1 calc R . .
H30B H 0.1611 -0.1629 0.3129 0.053 Uiso 1 1 calc R . .
H30C H 0.0525 -0.1517 0.3510 0.053 Uiso 1 1 calc R . .
C31 C 0.1389(5) -0.2251(4) 0.5947(5) 0.0260(18) Uani 1 1 d . . .
H31A H 0.2050 -0.2465 0.5871 0.031 Uiso 1 1 calc R . .
H31B H 0.1484 -0.1746 0.6103 0.031 Uiso 1 1 calc R . .
C32 C 0.0861(6) -0.2629(6) 0.6695(5) 0.054(3) Uani 1 1 d . . .
H32A H 0.0205 -0.2421 0.6778 0.081 Uiso 1 1 calc R . .
H32B H 0.1248 -0.2573 0.7223 0.081 Uiso 1 1 calc R . .
H32C H 0.0794 -0.3135 0.6561 0.081 Uiso 1 1 calc R . .
C33 C 0.0609(5) -0.3062(4) 0.4802(5) 0.0280(17) Uani 1 1 d . . .
H33A H 0.0153 -0.3275 0.5227 0.034 Uiso 1 1 calc R . .
H33B H 0.0263 -0.3052 0.4240 0.034 Uiso 1 1 calc R . .
C34 C 0.1527(6) -0.3547(4) 0.4718(6) 0.044(2) Uani 1 1 d . . .
H34A H 0.1963 -0.3361 0.4269 0.066 Uiso 1 1 calc R . .
H34B H 0.1317 -0.4028 0.4566 0.066 Uiso 1 1 calc R . .
H34C H 0.1881 -0.3558 0.5268 0.066 Uiso 1 1 calc R . .

loop_
_atom_site_aniso_label
_atom_site_aniso_U_11
_atom_site_aniso_U_22
_atom_site_aniso_U_33
_atom_site_aniso_U_23
_atom_site_aniso_U_13
_atom_site_aniso_U_12
Mo1 0.0100(2) 0.0102(2) 0.0064(2) -0.0001(3) -0.0004(3) 0.00009(18)
Br1 0.0176(3) 0.0124(3) 0.0152(3) 0.0013(3) 0.0003(4) 0.0043(2)
S1 0.0126(8) 0.0108(8) 0.0078(7) 0.0023(6) 0.0003(6) 0.0004(6)
S2 0.0175(8) 0.0147(8) 0.0100(8) 0.0000(6) -0.0002(6) -0.0012(7)
S3 0.0136(8) 0.0090(8) 0.0124(8) -0.0012(6) -0.0002(6) -0.0002(6)
S4 0.0129(8) 0.0112(8) 0.0089(7) -0.0003(6) -0.0014(6) 0.0000(6)
P1 0.0119(6) 0.0116(7) 0.0071(7) 0.0016(8) -0.0024(8) 0.0008(5)
N1 0.025(3) 0.026(3) 0.011(3) 0.001(3) 0.003(2) 0.003(3)
N2 0.053(5) 0.034(4) 0.017(3) 0.004(3) 0.004(3) -0.007(3)
N3 0.022(3) 0.032(4) 0.021(3) 0.006(3) -0.010(3) -0.011(3)
N4 0.033(4) 0.023(3) 0.021(3) -0.005(3) -0.006(3) 0.001(3)
N5 0.017(2) 0.019(3) 0.008(3) 0.000(2) 0.000(2) 0.000(2)
C1 0.011(3) 0.013(4) 0.013(3) 0.001(3) -0.003(3) -0.002(3)
C2 0.017(3) 0.013(4) 0.009(3) 0.001(3) -0.004(2) -0.004(3)
C3 0.012(3) 0.015(4) 0.012(3) 0.002(3) -0.001(2) -0.004(3)
C4 0.017(4) 0.022(4) 0.020(4) -0.004(3) -0.002(3) -0.004(3)
C5 0.010(2) 0.019(3) 0.008(2) -0.005(2) -0.0042(17) -0.0022(19)
C6 0.010(2) 0.019(3) 0.008(2) -0.005(2) -0.0042(17) -0.0022(19)
C7 0.012(2) 0.010(2) 0.013(2) -0.0007(18) 0.0002(18) -0.0001(18)
C8 0.012(2) 0.010(2) 0.013(2) -0.0007(18) 0.0002(18) -0.0001(18)
C9 0.010(3) 0.012(3) 0.015(3) -0.006(3) -0.004(3) 0.002(3)
C10 0.022(4) 0.005(3) 0.025(4) 0.004(3) 0.003(3) -0.003(3)
C11 0.035(5) 0.015(4) 0.016(4) -0.004(3) -0.009(3) -0.007(4)
C12 0.030(4) 0.032(5) 0.024(4) 0.009(3) -0.016(3) -0.003(3)
C13 0.014(4) 0.063(6) 0.046(5) 0.020(5) -0.009(4) 0.008(4)
C14 0.018(4) 0.047(5) 0.022(4) 0.009(4) -0.001(3) 0.001(3)
C15 0.006(2) 0.009(3) 0.017(3) 0.002(3) 0.007(4) 0.0026(19)
C16 0.008(3) 0.017(4) 0.017(3) -0.001(3) 0.000(3) 0.005(3)
C17 0.012(3) 0.021(4) 0.018(4) -0.006(3) 0.001(3) -0.004(3)
C18 0.017(3) 0.014(3) 0.022(4) -0.008(3) 0.004(3) 0.002(2)
C19 0.019(4) 0.019(4) 0.024(4) 0.008(3) 0.002(3) 0.000(3)
C20 0.012(3) 0.017(4) 0.010(3) 0.006(3) -0.002(3) -0.003(3)
C21 0.013(3) 0.008(3) 0.009(3) 0.004(3) 0.005(3) 0.004(2)
C22 0.021(4) 0.024(4) 0.014(3) 0.002(3) 0.008(3) -0.004(3)
C23 0.020(4) 0.025(4) 0.029(4) -0.001(3) 0.011(3) 0.000(3)
C24 0.037(5) 0.025(4) 0.020(4) 0.005(3) 0.020(3) 0.004(3)
C25 0.036(5) 0.012(4) 0.020(4) -0.010(3) 0.007(3) 0.002(3)
C26 0.020(3) 0.013(4) 0.016(3) 0.004(3) 0.012(3) -0.002(3)
C27 0.030(4) 0.019(4) 0.027(5) -0.001(3) 0.009(3) 0.004(3)
C28 0.017(3) 0.029(4) 0.011(3) -0.005(4) -0.005(3) 0.000(2)
C29 0.017(3) 0.019(4) 0.019(4) 0.000(3) 0.010(3) -0.007(3)
C30 0.036(5) 0.050(6) 0.020(4) 0.012(4) 0.008(3) 0.007(4)
C31 0.020(4) 0.038(5) 0.020(4) 0.000(3) 0.000(3) 0.002(4)
C32 0.029(5) 0.120(10) 0.013(4) 0.026(5) 0.000(4) 0.020(5)
C33 0.034(4) 0.024(4) 0.026(4) -0.003(3) 0.015(3) -0.010(3)
C34 0.041(5) 0.016(4) 0.075(7) -0.003(4) 0.027(5) 0.001(4)

loop_
_atom_type_symbol
_atom_type_description
_atom_type_scat_dispersion_real
_atom_type_scat_dispersion_imag
_atom_type_scat_source
C C 0.0033 0.0016 'International Tables Vol C Tables 4.2.6.8 and 6.1.1.4'
H H 0.0000 0.0000 'International Tables Vol C Tables 4.2.6.8 and 6.1.1.4'
N N 0.0061 0.0033 'International Tables Vol C Tables 4.2.6.8 and 6.1.1.4'
P P 0.1023 0.0942 'International Tables Vol C Tables 4.2.6.8 and 6.1.1.4'
S S 0.1246 0.1234 'International Tables Vol C Tables 4.2.6.8 and 6.1.1.4'
Br Br -0.2901 2.4595 'International Tables Vol C Tables 4.2.6.8 and 6.1.1.4'
Mo Mo -1.6832 0.6857 'International Tables Vol C Tables 4.2.6.8 and 6.1.1.4'

loop_
_geom_angle_atom_site_label_1
_geom_angle_atom_site_label_2
_geom_angle_atom_site_label_3
_geom_angle
_geom_angle_site_symmetry_1
_geom_angle_site_symmetry_3
_geom_angle_publ_flag
S4 Mo1 S1 83.88(6) . . ?
S4 Mo1 S2 147.96(6) . . ?
S1 Mo1 S2 83.06(6) . . ?
S4 Mo1 S3 82.96(6) . . ?
S1 Mo1 S3 130.25(6) . . ?
S2 Mo1 S3 83.43(7) . . ?
S4 Mo1 P1 79.92(6) . . ?
S1 Mo1 P1 83.51(6) . . ?
S2 Mo1 P1 127.21(6) . . ?
S3 Mo1 P1 139.93(6) . . ?
S4 Mo1 Br1 125.38(5) . . ?
S1 Mo1 Br1 140.73(5) . . ?
S2 Mo1 Br1 81.41(5) . . ?
S3 Mo1 Br1 83.30(5) . . ?
P1 Mo1 Br1 77.77(4) . . ?
C1 S1 Mo1 108.1(2) . . ?
C3 S2 Mo1 107.9(2) . . ?
C7 S3 Mo1 107.3(2) . . ?
C5 S4 Mo1 108.6(2) . . ?
C21 P1 C9 107.6(3) . . ?
C21 P1 C15 101.4(3) . . ?
C9 P1 C15 104.6(3) . . ?
C21 P1 Mo1 116.8(2) . . ?
C9 P1 Mo1 110.3(2) . . ?
C15 P1 Mo1 115.11(16) . . ?
C28 N5 C29 110.5(5) . . ?
C28 N5 C31 111.2(5) . . ?
C29 N5 C31 105.7(5) . . ?
C28 N5 C33 106.5(5) . . ?
C29 N5 C33 110.7(5) . . ?
C31 N5 C33 112.3(6) . . ?
C3 C1 C2 121.6(6) . . ?
C3 C1 S1 120.5(5) . . ?
C2 C1 S1 117.9(5) . . ?
N1 C2 C1 177.5(7) . . ?
C1 C3 C4 121.9(6) . . ?
C1 C3 S2 120.3(5) . . ?
C4 C3 S2 117.7(5) . . ?
N2 C4 C3 178.1(8) . . ?
C7 C5 C6 123.1(6) . . ?
C7 C5 S4 119.7(5) . . ?
C6 C5 S4 117.2(5) . . ?
N3 C6 C5 176.7(7) . . ?
C5 C7 C8 119.5(6) . . ?
C5 C7 S3 121.2(5) . . ?
C8 C7 S3 119.2(5) . . ?
N4 C8 C7 179.3(7) . . ?
C14 C9 C10 118.2(6) . . ?
C14 C9 P1 123.8(5) . . ?
C10 C9 P1 118.0(5) . . ?
C11 C10 C9 119.9(7) . . ?
C11 C10 H10 120.0 . . ?
C9 C10 H10 120.0 . . ?
C12 C11 C10 120.9(8) . . ?
C12 C11 H11 119.6 . . ?
C10 C11 H11 119.6 . . ?
C11 C12 C13 120.0(7) . . ?
C11 C12 H12 120.0 . . ?
C13 C12 H12 120.0 . . ?
C14 C13 C12 119.1(7) . . ?
C14 C13 H13 120.4 . . ?
C12 C13 H13 120.4 . . ?
C9 C14 C13 121.9(7) . . ?
C9 C14 H14 119.1 . . ?
C13 C14 H14 119.1 . . ?
C16 C15 C20 118.3(5) . . ?
C16 C15 P1 122.2(6) . . ?
C20 C15 P1 119.3(6) . . ?
C17 C16 C15 120.6(7) . . ?
C17 C16 H16 119.7 . . ?
C15 C16 H16 119.7 . . ?
C18 C17 C16 120.9(7) . . ?
C18 C17 H17 119.5 . . ?
C16 C17 H17 119.5 . . ?
C17 C18 C19 120.0(6) . . ?
C17 C18 H18 120.0 . . ?
C19 C18 H18 120.0 . . ?
C20 C19 C18 120.0(7) . . ?
C20 C19 H19 120.0 . . ?
C18 C19 H19 120.0 . . ?
C19 C20 C15 120.2(7) . . ?
C19 C20 H20 119.9 . . ?
C15 C20 H20 119.9 . . ?
C26 C21 C22 120.2(6) . . ?
C26 C21 P1 121.8(5) . . ?
C22 C21 P1 117.9(5) . . ?
C23 C22 C21 119.7(7) . . ?
C23 C22 H22 120.1 . . ?
C21 C22 H22 120.1 . . ?
C22 C23 C24 119.4(7) . . ?
C22 C23 H23 120.3 . . ?
C24 C23 H23 120.3 . . ?
C25 C24 C23 121.0(7) . . ?
C25 C24 H24 119.5 . . ?
C23 C24 H24 119.5 . . ?
C26 C25 C24 119.3(7) . . ?
C26 C25 H25 120.3 . . ?
C24 C25 H25 120.3 . . ?
C25 C26 C21 120.4(7) . . ?
C25 C26 H26 119.8 . . ?
C21 C26 H26 119.8 . . ?
C28 C27 H27A 109.5 . . ?
C28 C27 H27B 109.5 . . ?
H27A C27 H27B 109.5 . . ?
C28 C27 H27C 109.5 . . ?
H27A C27 H27C 109.5 . . ?
H27B C27 H27C 109.5 . . ?
N5 C28 C27 116.1(5) . . ?
N5 C28 H28A 108.3 . . ?
C27 C28 H28A 108.3 . . ?
N5 C28 H28B 108.3 . . ?
C27 C28 H28B 108.3 . . ?
H28A C28 H28B 107.4 . . ?
C30 C29 N5 117.0(6) . . ?
C30 C29 H29A 108.1 . . ?
N5 C29 H29A 108.1 . . ?
C30 C29 H29B 108.1 . . ?
N5 C29 H29B 108.1 . . ?
H29A C29 H29B 107.3 . . ?
C29 C30 H30A 109.5 . . ?
C29 C30 H30B 109.5 . . ?
H30A C30 H30B 109.5 . . ?
C29 C30 H30C 109.5 . . ?
H30A C30 H30C 109.5 . . ?
H30B C30 H30C 109.5 . . ?
C32 C31 N5 114.2(6) . . ?
C32 C31 H31A 108.7 . . ?
N5 C31 H31A 108.7 . . ?
C32 C31 H31B 108.7 . . ?
N5 C31 H31B 108.7 . . ?
H31A C31 H31B 107.6 . . ?
C31 C32 H32A 109.5 . . ?
C31 C32 H32B 109.5 . . ?
H32A C32 H32B 109.5 . . ?
C31 C32 H32C 109.5 . . ?
H32A C32 H32C 109.5 . . ?
H32B C32 H32C 109.5 . . ?
C34 C33 N5 115.1(6) . . ?
C34 C33 H33A 108.5 . . ?
N5 C33 H33A 108.5 . . ?
C34 C33 H33B 108.5 . . ?
N5 C33 H33B 108.5 . . ?
H33A C33 H33B 107.5 . . ?
C33 C34 H34A 109.5 . . ?
C33 C34 H34B 109.5 . . ?
H34A C34 H34B 109.5 . . ?
C33 C34 H34C 109.5 . . ?
H34A C34 H34C 109.5 . . ?
H34B C34 H34C 109.5 . . ?

loop_
_geom_bond_atom_site_label_1
_geom_bond_atom_site_label_2
_geom_bond_distance
_geom_bond_site_symmetry_2
_geom_bond_publ_flag
Mo1 S4 2.3233(18) . ?
Mo1 S1 2.3252(17) . ?
Mo1 S2 2.3547(17) . ?
Mo1 S3 2.3618(17) . ?
Mo1 P1 2.5412(16) . ?
Mo1 Br1 2.6267(9) . ?
S1 C1 1.743(7) . ?
S2 C3 1.727(7) . ?
S3 C7 1.728(6) . ?
S4 C5 1.739(6) . ?
P1 C21 1.824(7) . ?
P1 C9 1.829(7) . ?
P1 C15 1.836(5) . ?
N1 C2 1.139(8) . ?
N2 C4 1.153(9) . ?
N3 C6 1.153(8) . ?
N4 C8 1.134(8) . ?
N5 C28 1.511(7) . ?
N5 C29 1.516(8) . ?
N5 C31 1.519(9) . ?
N5 C33 1.517(8) . ?
C1 C3 1.346(9) . ?
C1 C2 1.443(9) . ?
C3 C4 1.428(9) . ?
C5 C7 1.344(9) . ?
C5 C6 1.427(9) . ?
C7 C8 1.443(8) . ?
C9 C14 1.373(9) . ?
C9 C10 1.411(10) . ?
C10 C11 1.384(10) . ?
C10 H10 0.9300 . ?
C11 C12 1.364(12) . ?
C11 H11 0.9300 . ?
C12 C13 1.393(12) . ?
C12 H12 0.9300 . ?
C13 C14 1.385(10) . ?
C13 H13 0.9300 . ?
C14 H14 0.9300 . ?
C15 C16 1.395(10) . ?
C15 C20 1.412(9) . ?
C16 C17 1.370(10) . ?
C16 H16 0.9300 . ?
C17 C18 1.367(10) . ?
C17 H17 0.9300 . ?
C18 C19 1.391(10) . ?
C18 H18 0.9300 . ?
C19 C20 1.377(10) . ?
C19 H19 0.9300 . ?
C20 H20 0.9300 . ?
C21 C26 1.383(10) . ?
C21 C22 1.414(9) . ?
C22 C23 1.374(9) . ?
C22 H22 0.9300 . ?
C23 C24 1.397(10) . ?
C23 H23 0.9300 . ?
C24 C25 1.398(11) . ?
C24 H24 0.9300 . ?
C25 C26 1.376(10) . ?
C25 H25 0.9300 . ?
C26 H26 0.9300 . ?
C27 C28 1.523(9) . ?
C27 H27A 0.9600 . ?
C27 H27B 0.9600 . ?
C27 H27C 0.9600 . ?
C28 H28A 0.9700 . ?
C28 H28B 0.9700 . ?
C29 C30 1.501(10) . ?
C29 H29A 0.9700 . ?
C29 H29B 0.9700 . ?
C30 H30A 0.9600 . ?
C30 H30B 0.9600 . ?
C30 H30C 0.9600 . ?
C31 C32 1.510(10) . ?
C31 H31A 0.9700 . ?
C31 H31B 0.9700 . ?
C32 H32A 0.9600 . ?
C32 H32B 0.9600 . ?
C32 H32C 0.9600 . ?
C33 C34 1.518(10) . ?
C33 H33A 0.9700 . ?
C33 H33B 0.9700 . ?
C34 H34A 0.9600 . ?
C34 H34B 0.9600 . ?
C34 H34C 0.9600 . ?
